data_1576245
loop_
_publ_author_name
'Alimi, Lukman O.'
'Khalfay, Nida'
'Khlifi, Soumaya'
'Lin, Weibin'
'Moosa, Basem'
'Khashab, Niveen M.'

_publ_section_title
;
 A nonporous crystalline organic cage for selective water uptake and
 storage
;
_journal_name_full 'Chemical Science'
_journal_paper_doi 10.1039/D5SC06328K
_journal_year 2025
_chemical_formula_moiety 'C56 H56 Cl6 N8 O3'
_chemical_formula_sum 'C56 H56 Cl6 N8 O3'
_chemical_formula_weight 1101.78
_space_group_crystal_system triclinic
_space_group_IT_number 2
_space_group_name_Hall '-P 1'
_space_group_name_H-M_alt 'P -1'
_atom_sites_solution_hydrogens geom
_audit_block_doi 10.5517/ccdc.csd.cc2bpp80
_audit_creation_method SHELXL-2018/3
_audit_update_record
;
2022-04-11 deposited with the CCDC.	2025-11-05 downloaded from the CCDC.
;
_cell_angle_alpha 107.002(2)
_cell_angle_beta 94.441(3)
_cell_angle_gamma 102.646(3)
_cell_formula_units_Z 2
_cell_length_a 10.9208(9)
_cell_length_b 13.5651(10)
_cell_length_c 19.7896(15)
_cell_measurement_reflns_used 9564
_cell_measurement_temperature 120(2)
_cell_measurement_theta_max 28.27
_cell_measurement_theta_min 2.19
_cell_volume 2703.9(4)
_computing_cell_refinement 'Bruker SAINT'
_computing_data_collection 'Bruker APEX2'
_computing_data_reduction 'Bruker SAINT'
_computing_molecular_graphics 'Bruker SHELXTL'
_computing_publication_material 'Bruker SHELXTL'
_computing_structure_refinement 'SHELXL-2018/3 (Sheldrick, 2018)'
_computing_structure_solution 'SHELXT 2014/5 (Sheldrick, 2014)'
_diffrn_ambient_temperature 120(2)
_diffrn_measured_fraction_theta_full 0.997
_diffrn_measured_fraction_theta_max 0.996
_diffrn_measurement_device_type 'Bruker APEX-II CCD'
_diffrn_measurement_method '\f and \w scans'
_diffrn_radiation_type MoK\a
_diffrn_radiation_wavelength 0.71073
_diffrn_reflns_av_R_equivalents 0.0282
_diffrn_reflns_av_unetI/netI 0.0158
_diffrn_reflns_Laue_measured_fraction_full 0.997
_diffrn_reflns_Laue_measured_fraction_max 0.996
_diffrn_reflns_limit_h_max 14
_diffrn_reflns_limit_h_min -14
_diffrn_reflns_limit_k_max 18
_diffrn_reflns_limit_k_min -18
_diffrn_reflns_limit_l_max 26
_diffrn_reflns_limit_l_min -26
_diffrn_reflns_number 106286
_diffrn_reflns_point_group_measured_fraction_full 0.997
_diffrn_reflns_point_group_measured_fraction_max 0.996
_diffrn_reflns_theta_full 28.000
_diffrn_reflns_theta_max 28.275
_diffrn_reflns_theta_min 1.933
_exptl_absorpt_coefficient_mu 0.370
_exptl_absorpt_correction_type multi-scan
_exptl_absorpt_process_details SADABS
_exptl_crystal_colour Colourless
_exptl_crystal_density_diffrn 1.353
_exptl_crystal_description Rectangular
_exptl_crystal_F_000 1148
_exptl_crystal_size_max 0.343
_exptl_crystal_size_mid 0.222
_exptl_crystal_size_min 0.192
_exptl_transmission_factor_max 0.918
_exptl_transmission_factor_min 0.899
_refine_diff_density_max 0.933
_refine_diff_density_min -1.366
_refine_diff_density_rms 0.049
_refine_ls_extinction_method none
_refine_ls_goodness_of_fit_ref 1.032
_refine_ls_hydrogen_treatment constr
_refine_ls_matrix_type full
_refine_ls_number_parameters 658
_refine_ls_number_reflns 13364
_refine_ls_number_restraints 0
_refine_ls_restrained_S_all 1.032
_refine_ls_R_factor_all 0.0470
_refine_ls_R_factor_gt 0.0399
_refine_ls_shift/su_max 0.001
_refine_ls_shift/su_mean 0.000
_refine_ls_structure_factor_coef Fsqd
_refine_ls_weighting_details 'w=1/[\s^2^(Fo^2^)+(0.0426P)^2^+1.9558P] where P=(Fo^2^+2Fc^2^)/3'
_refine_ls_weighting_scheme calc
_refine_ls_wR_factor_gt 0.0986
_refine_ls_wR_factor_ref 0.1050
_reflns_Friedel_coverage 0.000
_reflns_number_gt 11664
_reflns_number_total 13364
_reflns_threshold_expression 'I > 2\s(I)'
_cod_data_source_file d5sc06328k2.cif
_cod_data_source_block Oba-cage_CHCl3
_cod_depositor_comments
;
The following automatic conversions were performed:

data item '_exptl_absorpt_correction_type' value 'Multi-scan' was
changed to 'multi-scan' in accordance with the
/home/data/users/saulius/crontab/automatic-downloads/rss-feeds/RSC/lib/dictionaries/cif_core.dic
dictionary named 'cif_core.dic' version 2.4.2 last updated on
2011-04-26.

Automatic conversion script
Id: cif_fix_values 8170 2020-07-09 18:12:32Z antanas 
;
_cod_database_code 1576245
_shelx_shelxl_version_number 2018/3
_shelx_space_group_comment
;
The symmetry employed for this shelxl refinement is uniquely defined
by the following loop, which should always be used as a source of
symmetry information in preference to the above space-group names.
They are only intended as comments.
;

loop_
_space_group_symop_operation_xyz
'x, y, z'
'-x, -y, -z'

loop_
_atom_site_label
_atom_site_type_symbol
_atom_site_fract_x
_atom_site_fract_y
_atom_site_fract_z
_atom_site_U_iso_or_equiv
_atom_site_adp_type
_atom_site_occupancy
_atom_site_site_symmetry_order
_atom_site_calc_flag
_atom_site_refinement_flags_posn
_atom_site_refinement_flags_adp
_atom_site_refinement_flags_occupancy
_atom_site_disorder_assembly
_atom_site_disorder_group
Cl1A Cl -0.12353(4) -0.00576(4) 0.04568(2) 0.03617(10) Uani 1 1 d . . . . .
Cl1B Cl -0.29728(4) 0.03346(3) 0.14762(2) 0.03626(10) Uani 1 1 d . . . . .
Cl2A Cl 0.97616(4) 0.61798(4) 0.80943(2) 0.03910(10) Uani 1 1 d . . . . .
Cl1C Cl -0.31649(4) -0.18098(3) 0.05889(2) 0.03765(10) Uani 1 1 d . . . . .
Cl2B Cl 0.91204(5) 0.57321(5) 0.93801(2) 0.05148(14) Uani 1 1 d . . . . .
Cl2C Cl 0.84508(7) 0.74860(5) 0.90388(5) 0.0809(2) Uani 1 1 d . . . . .
O1 O 0.68019(10) 0.37065(9) 0.49916(5) 0.0248(2) Uani 1 1 d . . . . .
O2 O -0.00479(10) 0.31372(8) 0.43300(6) 0.0267(2) Uani 1 1 d . . . . .
O3 O 0.22640(12) -0.06563(9) 0.55991(6) 0.0299(2) Uani 1 1 d . . . . .
N5 N 0.27496(11) -0.13300(9) 0.11015(6) 0.0203(2) Uani 1 1 d . . . . .
N1 N 0.35203(12) 0.55877(10) 0.88508(6) 0.0233(2) Uani 1 1 d . . . . .
N7 N 0.03802(11) -0.08220(10) 0.17328(6) 0.0226(2) Uani 1 1 d . . . . .
N8 N 0.43349(11) 0.09606(9) 0.17759(6) 0.0229(2) Uani 1 1 d . . . . .
N3 N 0.18053(12) 0.33178(10) 0.81852(7) 0.0255(3) Uani 1 1 d . . . . .
N2 N 0.25038(13) 0.61068(10) 0.75260(7) 0.0259(3) Uani 1 1 d . . . . .
N6 N 0.36796(13) -0.19057(11) 0.24287(7) 0.0268(3) Uani 1 1 d . . . . .
N4 N 0.58208(12) 0.48574(11) 0.82315(7) 0.0277(3) Uani 1 1 d . . . . .
C48 C 0.58241(13) 0.19039(11) 0.31715(7) 0.0210(3) Uani 1 1 d . . . . .
H48 H 0.617610 0.145581 0.281768 0.025 Uiso 1 1 calc R U . . .
C13 C 0.06576(13) 0.04620(11) 0.28944(7) 0.0209(3) Uani 1 1 d . . . . .
C22 C 0.17407(13) 0.21212(11) 0.70123(8) 0.0223(3) Uani 1 1 d . . . . .
C8 C 0.19976(14) 0.37568(12) 0.51037(8) 0.0239(3) Uani 1 1 d . . . . .
H8 H 0.239931 0.339624 0.473348 0.029 Uiso 1 1 calc R U . . .
C46 C 0.60194(13) 0.31166(11) 0.43492(7) 0.0208(3) Uani 1 1 d . . . . .
C16 C 0.07965(13) -0.05370(11) 0.23928(8) 0.0217(3) Uani 1 1 d . . . . .
H16 H 0.120995 -0.097847 0.257013 0.026 Uiso 1 1 calc R U . . .
C7 C 0.07035(14) 0.36734(11) 0.49892(7) 0.0214(3) Uani 1 1 d . . . . .
C18 C 0.14262(13) -0.16693(12) 0.07546(7) 0.0230(3) Uani 1 1 d . . . . .
H18A H 0.129702 -0.234033 0.035467 0.028 Uiso 1 1 calc R U . . .
H18B H 0.124104 -0.112041 0.055361 0.028 Uiso 1 1 calc R U . . .
C6 C 0.01078(14) 0.41934(11) 0.55307(8) 0.0232(3) Uani 1 1 d . . . . .
H6 H -0.077907 0.412954 0.544874 0.028 Uiso 1 1 calc R U . . .
C40 C 0.55517(13) 0.40559(12) 0.69605(7) 0.0225(3) Uani 1 1 d . . . . .
C34 C 0.39411(13) -0.10343(12) 0.29328(8) 0.0237(3) Uani 1 1 d . . . . .
H34 H 0.447882 -0.042569 0.286901 0.028 Uiso 1 1 calc R U . . .
C47 C 0.65359(13) 0.24509(11) 0.38400(7) 0.0212(3) Uani 1 1 d . . . . .
H47 H 0.736455 0.237171 0.394834 0.025 Uiso 1 1 calc R U . . .
C54 C 0.35491(13) -0.06672(11) 0.07575(7) 0.0219(3) Uani 1 1 d . . . . .
H54A H 0.322928 -0.091491 0.023877 0.026 Uiso 1 1 calc R U . . .
H54B H 0.442709 -0.074618 0.081899 0.026 Uiso 1 1 calc R U . . .
C23 C 0.23464(14) 0.14493(12) 0.72514(8) 0.0238(3) Uani 1 1 d . . . . .
H23 H 0.262559 0.161703 0.774782 0.029 Uiso 1 1 calc R U . . .
C9 C 0.26966(14) 0.43735(12) 0.57660(8) 0.0239(3) Uani 1 1 d . . . . .
H9 H 0.358309 0.443510 0.584591 0.029 Uiso 1 1 calc R U . . .
C19 C 0.26236(15) 0.49707(12) 0.91807(8) 0.0263(3) Uani 1 1 d . . . . .
H19A H 0.233844 0.546480 0.957577 0.032 Uiso 1 1 calc R U . . .
H19B H 0.305712 0.453093 0.938573 0.032 Uiso 1 1 calc R U . . .
C10 C 0.02509(13) 0.22641(11) 0.38725(8) 0.0221(3) Uani 1 1 d . . . . .
C36 C 0.32469(15) -0.22346(11) 0.11374(8) 0.0246(3) Uani 1 1 d . . . . .
H36A H 0.361217 -0.250210 0.069778 0.030 Uiso 1 1 calc R U . . .
H36B H 0.254335 -0.281771 0.116165 0.030 Uiso 1 1 calc R U . . .
C31 C 0.34469(13) -0.09209(12) 0.36169(8) 0.0226(3) Uani 1 1 d . . . . .
C3 C 0.29306(14) 0.55877(11) 0.69956(8) 0.0235(3) Uani 1 1 d . . . . .
H3 H 0.381697 0.564104 0.703742 0.028 Uiso 1 1 calc R U . . .
C5 C 0.08156(14) 0.48046(11) 0.61897(8) 0.0230(3) Uani 1 1 d . . . . .
H5 H 0.041007 0.515986 0.655991 0.028 Uiso 1 1 calc R U . . .
C12 C 0.02306(14) 0.12257(12) 0.26623(8) 0.0247(3) Uani 1 1 d . . . . .
H12 H 0.008001 0.112808 0.216496 0.030 Uiso 1 1 calc R U . . .
C52 C 0.38531(13) 0.14554(11) 0.22895(8) 0.0218(3) Uani 1 1 d . . . . .
H52 H 0.299141 0.147618 0.220953 0.026 Uiso 1 1 calc R U . . .
C21 C 0.14990(14) 0.30756(11) 0.75176(8) 0.0246(3) Uani 1 1 d . . . . .
H21 H 0.110121 0.352105 0.733507 0.030 Uiso 1 1 calc R U . . .
C32 C 0.25881(14) -0.17614(12) 0.37335(8) 0.0260(3) Uani 1 1 d . . . . .
H32 H 0.228419 -0.241922 0.335830 0.031 Uiso 1 1 calc R U . . .
C53 C 0.35607(14) 0.05012(11) 0.10713(8) 0.0240(3) Uani 1 1 d . . . . .
H53A H 0.390753 0.089558 0.075037 0.029 Uiso 1 1 calc R U . . .
H53B H 0.268214 0.056751 0.111077 0.029 Uiso 1 1 calc R U . . .
C39 C 0.51856(14) 0.41446(12) 0.76733(8) 0.0251(3) Uani 1 1 d . . . . .
H39 H 0.445161 0.365244 0.771449 0.030 Uiso 1 1 calc R U . . .
C41 C 0.64957(14) 0.48496(12) 0.68507(8) 0.0254(3) Uani 1 1 d . . . . .
H41 H 0.687932 0.548030 0.723680 0.030 Uiso 1 1 calc R U . . .
C49 C 0.45940(13) 0.20009(11) 0.30090(7) 0.0204(3) Uani 1 1 d . . . . .
C45 C 0.49812(14) 0.31469(12) 0.63857(8) 0.0250(3) Uani 1 1 d . . . . .
H45 H 0.432791 0.260767 0.645141 0.030 Uiso 1 1 calc R U . . .
C17 C 0.05113(13) -0.18427(11) 0.12758(8) 0.0233(3) Uani 1 1 d . . . . .
H17A H -0.032887 -0.228206 0.100663 0.028 Uiso 1 1 calc R U . . .
H17B H 0.083149 -0.223067 0.157485 0.028 Uiso 1 1 calc R U . . .
C43 C 0.63075(13) 0.38078(11) 0.56232(7) 0.0211(3) Uani 1 1 d . . . . .
C26 C 0.15215(16) 0.09482(12) 0.58013(8) 0.0289(3) Uani 1 1 d . . . . .
H26 H 0.123326 0.077083 0.530496 0.035 Uiso 1 1 calc R U . . .
C15 C 0.06876(15) 0.15240(12) 0.41149(8) 0.0254(3) Uani 1 1 d . . . . .
H15 H 0.084384 0.162802 0.461294 0.030 Uiso 1 1 calc R U . . .
C14 C 0.08951(14) 0.06310(12) 0.36265(8) 0.0241(3) Uani 1 1 d . . . . .
H14 H 0.120306 0.012799 0.379325 0.029 Uiso 1 1 calc R U . . .
C24 C 0.25442(14) 0.05439(12) 0.67743(8) 0.0245(3) Uani 1 1 d . . . . .
H24 H 0.296037 0.009497 0.694142 0.029 Uiso 1 1 calc R U . . .
C51 C 0.48116(14) 0.32423(12) 0.41996(8) 0.0253(3) Uani 1 1 d . . . . .
H51 H 0.447691 0.371346 0.454870 0.030 Uiso 1 1 calc R U . . .
C11 C 0.00242(15) 0.21214(12) 0.31462(8) 0.0258(3) Uani 1 1 d . . . . .
H11 H -0.026969 0.263316 0.298268 0.031 Uiso 1 1 calc R U . . .
C27 C 0.13370(15) 0.18600(12) 0.62822(8) 0.0272(3) Uani 1 1 d . . . . .
H27 H 0.093067 0.231129 0.611152 0.033 Uiso 1 1 calc R U . . .
C33 C 0.21744(15) -0.16468(12) 0.43900(8) 0.0261(3) Uani 1 1 d . . . . .
H33 H 0.158156 -0.221886 0.446309 0.031 Uiso 1 1 calc R U . . .
C44 C 0.53561(14) 0.30188(12) 0.57166(8) 0.0256(3) Uani 1 1 d . . . . .
H44 H 0.496326 0.239547 0.532678 0.031 Uiso 1 1 calc R U . . .
C20 C 0.14786(14) 0.42527(12) 0.86435(8) 0.0271(3) Uani 1 1 d . . . . .
H20A H 0.078194 0.402307 0.889928 0.033 Uiso 1 1 calc R U . . .
H20B H 0.117860 0.465176 0.834634 0.033 Uiso 1 1 calc R U . . .
C35 C 0.42636(15) -0.19216(13) 0.17874(8) 0.0273(3) Uani 1 1 d . . . . .
H35A H 0.479593 -0.243733 0.171018 0.033 Uiso 1 1 calc R U . . .
H35B H 0.481830 -0.120755 0.185201 0.033 Uiso 1 1 calc R U . . .
C37 C 0.48264(15) 0.58153(13) 0.91946(8) 0.0287(3) Uani 1 1 d . . . . .
H37A H 0.484565 0.598462 0.971769 0.034 Uiso 1 1 calc R U . . .
H37B H 0.534341 0.644730 0.910369 0.034 Uiso 1 1 calc R U . . .
C28 C 0.26326(14) -0.06903(12) 0.49393(8) 0.0240(3) Uani 1 1 d . . . . .
C4 C 0.21229(14) 0.49042(11) 0.63158(7) 0.0216(3) Uani 1 1 d . . . . .
C50 C 0.40975(14) 0.26695(12) 0.35318(8) 0.0247(3) Uani 1 1 d . . . . .
H50 H 0.325978 0.273500 0.343072 0.030 Uiso 1 1 calc R U . . .
C29 C 0.34781(16) 0.01542(13) 0.48366(9) 0.0310(3) Uani 1 1 d . . . . .
H29 H 0.378420 0.080870 0.521454 0.037 Uiso 1 1 calc R U . . .
C30 C 0.38755(15) 0.00340(12) 0.41730(8) 0.0288(3) Uani 1 1 d . . . . .
H30 H 0.445011 0.061526 0.409872 0.035 Uiso 1 1 calc R U . . .
C42 C 0.68788(14) 0.47288(12) 0.61871(8) 0.0245(3) Uani 1 1 d . . . . .
H42 H 0.752538 0.526967 0.611794 0.029 Uiso 1 1 calc R U . . .
C2 C 0.34433(16) 0.68080(12) 0.81399(8) 0.0281(3) Uani 1 1 d . . . . .
H2A H 0.344033 0.755857 0.820200 0.034 Uiso 1 1 calc R U . . .
H2B H 0.429928 0.672253 0.805008 0.034 Uiso 1 1 calc R U . . .
C1S C -0.21091(14) -0.05565(12) 0.10474(8) 0.0248(3) Uani 1 1 d . . . . .
H1S H -0.150419 -0.064393 0.141856 0.030 Uiso 1 1 calc R U . . .
C38 C 0.54015(16) 0.48741(14) 0.89179(8) 0.0312(3) Uani 1 1 d . . . . .
H38A H 0.613300 0.493148 0.926820 0.037 Uiso 1 1 calc R U . . .
H38B H 0.476218 0.420151 0.885952 0.037 Uiso 1 1 calc R U . . .
C1 C 0.31590(15) 0.65538(12) 0.88206(8) 0.0265(3) Uani 1 1 d . . . . .
H1A H 0.362687 0.716145 0.924042 0.032 Uiso 1 1 calc R U . . .
H1B H 0.224016 0.645882 0.884456 0.032 Uiso 1 1 calc R U . . .
C25 C 0.21300(14) 0.02979(11) 0.60509(8) 0.0243(3) Uani 1 1 d . . . . .
C2S C 0.86364(16) 0.62012(14) 0.86822(9) 0.0319(3) Uani 1 1 d . . . . .
H2S H 0.780289 0.572058 0.841248 0.038 Uiso 1 1 calc R U . . .

loop_
_atom_site_aniso_label
_atom_site_aniso_U_11
_atom_site_aniso_U_22
_atom_site_aniso_U_33
_atom_site_aniso_U_23
_atom_site_aniso_U_13
_atom_site_aniso_U_12
Cl1A 0.03015(19) 0.0529(2) 0.0334(2) 0.02533(18) 0.00972(15) 0.00913(17)
Cl1B 0.0316(2) 0.0387(2) 0.0383(2) 0.00597(17) 0.00877(16) 0.01570(16)
Cl2A 0.0384(2) 0.0536(3) 0.0368(2) 0.02283(19) 0.01833(17) 0.01908(19)
Cl1C 0.0363(2) 0.0333(2) 0.0378(2) 0.00629(16) 0.00697(17) 0.00406(16)
Cl2B 0.0411(2) 0.0807(4) 0.0310(2) 0.0249(2) 0.00544(18) 0.0024(2)
Cl2C 0.0849(5) 0.0427(3) 0.1188(6) 0.0121(3) 0.0570(5) 0.0275(3)
O1 0.0207(5) 0.0308(5) 0.0189(5) 0.0052(4) 0.0040(4) 0.0016(4)
O2 0.0305(5) 0.0266(5) 0.0229(5) 0.0041(4) -0.0007(4) 0.0137(4)
O3 0.0458(7) 0.0241(5) 0.0269(5) 0.0137(4) 0.0142(5) 0.0124(5)
N5 0.0190(5) 0.0194(5) 0.0214(5) 0.0058(4) 0.0019(4) 0.0041(4)
N1 0.0241(6) 0.0236(6) 0.0199(5) 0.0073(5) 0.0046(5) 0.0005(5)
N7 0.0213(6) 0.0217(6) 0.0238(6) 0.0063(5) 0.0035(5) 0.0049(4)
N8 0.0221(6) 0.0205(6) 0.0231(6) 0.0061(5) 0.0002(5) 0.0011(4)
N3 0.0252(6) 0.0228(6) 0.0285(6) 0.0085(5) 0.0068(5) 0.0043(5)
N2 0.0309(6) 0.0229(6) 0.0225(6) 0.0084(5) 0.0050(5) 0.0024(5)
N6 0.0298(6) 0.0305(6) 0.0255(6) 0.0135(5) 0.0073(5) 0.0110(5)
N4 0.0256(6) 0.0382(7) 0.0213(6) 0.0115(5) 0.0058(5) 0.0084(5)
C48 0.0225(6) 0.0207(6) 0.0217(6) 0.0082(5) 0.0057(5) 0.0067(5)
C13 0.0173(6) 0.0218(6) 0.0230(6) 0.0077(5) 0.0021(5) 0.0034(5)
C22 0.0201(6) 0.0228(7) 0.0261(7) 0.0118(5) 0.0059(5) 0.0032(5)
C8 0.0245(7) 0.0255(7) 0.0235(7) 0.0081(5) 0.0085(5) 0.0079(5)
C46 0.0203(6) 0.0218(6) 0.0194(6) 0.0075(5) 0.0032(5) 0.0020(5)
C16 0.0172(6) 0.0223(6) 0.0265(7) 0.0092(5) 0.0027(5) 0.0049(5)
C7 0.0255(7) 0.0192(6) 0.0211(6) 0.0087(5) 0.0022(5) 0.0062(5)
C18 0.0209(6) 0.0241(7) 0.0200(6) 0.0039(5) 0.0011(5) 0.0023(5)
C6 0.0230(7) 0.0210(6) 0.0280(7) 0.0092(5) 0.0047(5) 0.0081(5)
C40 0.0218(6) 0.0276(7) 0.0210(6) 0.0112(5) 0.0028(5) 0.0074(5)
C34 0.0206(6) 0.0281(7) 0.0280(7) 0.0147(6) 0.0055(5) 0.0087(5)
C47 0.0199(6) 0.0236(6) 0.0228(6) 0.0102(5) 0.0044(5) 0.0065(5)
C54 0.0211(6) 0.0235(7) 0.0195(6) 0.0059(5) 0.0029(5) 0.0040(5)
C23 0.0223(6) 0.0292(7) 0.0229(7) 0.0130(6) 0.0043(5) 0.0056(5)
C9 0.0210(6) 0.0245(7) 0.0273(7) 0.0097(6) 0.0057(5) 0.0054(5)
C19 0.0306(7) 0.0263(7) 0.0219(7) 0.0095(6) 0.0089(6) 0.0032(6)
C10 0.0217(6) 0.0215(6) 0.0233(7) 0.0065(5) 0.0023(5) 0.0068(5)
C36 0.0299(7) 0.0207(6) 0.0244(7) 0.0058(5) 0.0065(6) 0.0096(6)
C31 0.0208(6) 0.0258(7) 0.0252(7) 0.0120(6) 0.0041(5) 0.0087(5)
C3 0.0253(7) 0.0199(6) 0.0257(7) 0.0100(5) 0.0039(5) 0.0026(5)
C5 0.0260(7) 0.0200(6) 0.0249(7) 0.0075(5) 0.0076(5) 0.0078(5)
C12 0.0281(7) 0.0248(7) 0.0206(6) 0.0082(5) -0.0005(5) 0.0058(6)
C52 0.0193(6) 0.0212(6) 0.0253(7) 0.0103(5) 0.0014(5) 0.0025(5)
C21 0.0223(7) 0.0226(7) 0.0319(7) 0.0129(6) 0.0072(6) 0.0047(5)
C32 0.0280(7) 0.0217(7) 0.0284(7) 0.0081(6) 0.0059(6) 0.0059(6)
C53 0.0259(7) 0.0223(7) 0.0218(6) 0.0076(5) -0.0003(5) 0.0029(5)
C39 0.0236(7) 0.0325(8) 0.0233(7) 0.0145(6) 0.0045(5) 0.0073(6)
C41 0.0277(7) 0.0253(7) 0.0206(6) 0.0074(5) 0.0015(5) 0.0023(6)
C49 0.0205(6) 0.0205(6) 0.0211(6) 0.0094(5) 0.0036(5) 0.0033(5)
C45 0.0234(7) 0.0268(7) 0.0251(7) 0.0118(6) 0.0033(5) 0.0023(5)
C17 0.0209(6) 0.0203(6) 0.0257(7) 0.0051(5) 0.0033(5) 0.0022(5)
C43 0.0207(6) 0.0248(7) 0.0198(6) 0.0085(5) 0.0041(5) 0.0072(5)
C26 0.0387(8) 0.0278(7) 0.0224(7) 0.0121(6) 0.0009(6) 0.0089(6)
C15 0.0317(7) 0.0270(7) 0.0197(6) 0.0094(5) 0.0024(5) 0.0100(6)
C14 0.0261(7) 0.0246(7) 0.0244(7) 0.0106(6) 0.0011(5) 0.0091(6)
C24 0.0226(7) 0.0293(7) 0.0280(7) 0.0164(6) 0.0065(5) 0.0089(6)
C51 0.0223(7) 0.0283(7) 0.0247(7) 0.0055(6) 0.0066(5) 0.0085(6)
C11 0.0309(7) 0.0231(7) 0.0252(7) 0.0099(6) -0.0006(6) 0.0089(6)
C27 0.0310(8) 0.0262(7) 0.0290(7) 0.0149(6) 0.0027(6) 0.0092(6)
C33 0.0274(7) 0.0221(7) 0.0323(8) 0.0130(6) 0.0090(6) 0.0059(6)
C44 0.0268(7) 0.0228(7) 0.0242(7) 0.0064(5) 0.0034(6) 0.0020(6)
C20 0.0254(7) 0.0229(7) 0.0325(8) 0.0081(6) 0.0089(6) 0.0042(6)
C35 0.0289(7) 0.0334(8) 0.0268(7) 0.0139(6) 0.0085(6) 0.0152(6)
C37 0.0268(7) 0.0347(8) 0.0183(6) 0.0050(6) 0.0023(5) 0.0003(6)
C28 0.0270(7) 0.0259(7) 0.0249(7) 0.0133(6) 0.0067(5) 0.0100(6)
C4 0.0247(7) 0.0183(6) 0.0233(6) 0.0096(5) 0.0046(5) 0.0040(5)
C50 0.0189(6) 0.0289(7) 0.0267(7) 0.0090(6) 0.0044(5) 0.0066(5)
C29 0.0360(8) 0.0250(7) 0.0265(7) 0.0067(6) 0.0049(6) -0.0015(6)
C30 0.0288(7) 0.0264(7) 0.0298(8) 0.0115(6) 0.0064(6) 0.0000(6)
C42 0.0250(7) 0.0245(7) 0.0227(7) 0.0093(5) 0.0031(5) 0.0011(5)
C2 0.0354(8) 0.0198(7) 0.0248(7) 0.0071(5) 0.0043(6) -0.0015(6)
C1S 0.0211(6) 0.0323(7) 0.0237(7) 0.0109(6) 0.0055(5) 0.0091(6)
C38 0.0297(8) 0.0469(9) 0.0200(7) 0.0144(7) 0.0051(6) 0.0105(7)
C1 0.0334(8) 0.0214(7) 0.0208(7) 0.0040(5) 0.0056(6) 0.0022(6)
C25 0.0280(7) 0.0224(7) 0.0255(7) 0.0116(6) 0.0075(6) 0.0061(5)
C2S 0.0291(8) 0.0338(8) 0.0318(8) 0.0083(7) 0.0106(6) 0.0069(6)

loop_
_atom_type_symbol
_atom_type_description
_atom_type_scat_dispersion_real
_atom_type_scat_dispersion_imag
_atom_type_scat_source
C C 0.0033 0.0016 'International Tables Vol C Tables 4.2.6.8 and 6.1.1.4'
H H 0.0000 0.0000 'International Tables Vol C Tables 4.2.6.8 and 6.1.1.4'
Cl Cl 0.1484 0.1585 'International Tables Vol C Tables 4.2.6.8 and 6.1.1.4'
N N 0.0061 0.0033 'International Tables Vol C Tables 4.2.6.8 and 6.1.1.4'
O O 0.0106 0.0060 'International Tables Vol C Tables 4.2.6.8 and 6.1.1.4'

loop_
_citation_id
_citation_doi
_citation_year
1 10.1002/anie.202212596 2022

loop_
_geom_angle_atom_site_label_1
_geom_angle_atom_site_label_2
_geom_angle_atom_site_label_3
_geom_angle
_geom_angle_site_symmetry_1
_geom_angle_site_symmetry_3
_geom_angle_publ_flag
C43 O1 C46 119.14(11) . . ?
C10 O2 C7 119.49(11) . . ?
C25 O3 C28 119.20(11) . . ?
C54 N5 C18 111.27(11) . . ?
C54 N5 C36 111.62(11) . . ?
C18 N5 C36 112.00(11) . . ?
C37 N1 C19 111.89(12) . . ?
C37 N1 C1 112.26(12) . . ?
C19 N1 C1 111.61(12) . . ?
C16 N7 C17 118.39(12) . . ?
C52 N8 C53 118.14(13) . . ?
C21 N3 C20 117.93(13) . . ?
C3 N2 C2 116.45(14) . . ?
C34 N6 C35 117.44(13) . . ?
C39 N4 C38 118.17(14) . . ?
C47 C48 C49 121.04(13) . . ?
C47 C48 H48 119.5 . . ?
C49 C48 H48 119.5 . . ?
C14 C13 C12 118.53(13) . . ?
C14 C13 C16 119.04(13) . . ?
C12 C13 C16 122.34(13) . . ?
C27 C22 C23 118.64(14) . . ?
C27 C22 C21 119.97(13) . . ?
C23 C22 C21 121.38(13) . . ?
C9 C8 C7 119.12(13) . . ?
C9 C8 H8 120.4 . . ?
C7 C8 H8 120.4 . . ?
C51 C46 O1 121.76(13) . . ?
C51 C46 C47 121.25(13) . . ?
O1 C46 C47 116.81(12) . . ?
N7 C16 C13 121.75(13) . . ?
N7 C16 H16 119.1 . . ?
C13 C16 H16 119.1 . . ?
O2 C7 C8 122.85(13) . . ?
O2 C7 C6 116.30(13) . . ?
C8 C7 C6 120.73(13) . . ?
N5 C18 C17 111.68(11) . . ?
N5 C18 H18A 109.3 . . ?
C17 C18 H18A 109.3 . . ?
N5 C18 H18B 109.3 . . ?
C17 C18 H18B 109.3 . . ?
H18A C18 H18B 107.9 . . ?
C5 C6 C7 119.58(13) . . ?
C5 C6 H6 120.2 . . ?
C7 C6 H6 120.2 . . ?
C45 C40 C41 118.81(13) . . ?
C45 C40 C39 119.62(13) . . ?
C41 C40 C39 121.53(13) . . ?
N6 C34 C31 122.76(13) . . ?
N6 C34 H34 118.6 . . ?
C31 C34 H34 118.6 . . ?
C48 C47 C46 118.98(13) . . ?
C48 C47 H47 120.5 . . ?
C46 C47 H47 120.5 . . ?
N5 C54 C53 111.60(11) . . ?
N5 C54 H54A 109.3 . . ?
C53 C54 H54A 109.3 . . ?
N5 C54 H54B 109.3 . . ?
C53 C54 H54B 109.3 . . ?
H54A C54 H54B 108.0 . . ?
C24 C23 C22 120.91(13) . . ?
C24 C23 H23 119.5 . . ?
C22 C23 H23 119.5 . . ?
C8 C9 C4 121.23(13) . . ?
C8 C9 H9 119.4 . . ?
C4 C9 H9 119.4 . . ?
N1 C19 C20 111.56(12) . . ?
N1 C19 H19A 109.3 . . ?
C20 C19 H19A 109.3 . . ?
N1 C19 H19B 109.3 . . ?
C20 C19 H19B 109.3 . . ?
H19A C19 H19B 108.0 . . ?
O2 C10 C15 122.37(13) . . ?
O2 C10 C11 116.91(12) . . ?
C15 C10 C11 120.63(13) . . ?
N5 C36 C35 111.40(12) . . ?
N5 C36 H36A 109.3 . . ?
C35 C36 H36A 109.3 . . ?
N5 C36 H36B 109.3 . . ?
C35 C36 H36B 109.3 . . ?
H36A C36 H36B 108.0 . . ?
C30 C31 C32 118.56(13) . . ?
C30 C31 C34 119.49(13) . . ?
C32 C31 C34 121.91(14) . . ?
N2 C3 C4 123.39(14) . . ?
N2 C3 H3 118.3 . . ?
C4 C3 H3 118.3 . . ?
C6 C5 C4 120.66(13) . . ?
C6 C5 H5 119.7 . . ?
C4 C5 H5 119.7 . . ?
C11 C12 C13 121.03(13) . . ?
C11 C12 H12 119.5 . . ?
C13 C12 H12 119.5 . . ?
N8 C52 C49 121.70(13) . . ?
N8 C52 H52 119.2 . . ?
C49 C52 H52 119.2 . . ?
N3 C21 C22 121.97(13) . . ?
N3 C21 H21 119.0 . . ?
C22 C21 H21 119.0 . . ?
C33 C32 C31 120.78(14) . . ?
C33 C32 H32 119.6 . . ?
C31 C32 H32 119.6 . . ?
N8 C53 C54 110.25(12) . . ?
N8 C53 H53A 109.6 . . ?
C54 C53 H53A 109.6 . . ?
N8 C53 H53B 109.6 . . ?
C54 C53 H53B 109.6 . . ?
H53A C53 H53B 108.1 . . ?
N4 C39 C40 121.87(14) . . ?
N4 C39 H39 119.1 . . ?
C40 C39 H39 119.1 . . ?
C42 C41 C40 120.89(14) . . ?
C42 C41 H41 119.6 . . ?
C40 C41 H41 119.6 . . ?
C50 C49 C48 118.71(13) . . ?
C50 C49 C52 119.99(13) . . ?
C48 C49 C52 121.23(13) . . ?
C44 C45 C40 120.77(13) . . ?
C44 C45 H45 119.6 . . ?
C40 C45 H45 119.6 . . ?
N7 C17 C18 110.33(11) . . ?
N7 C17 H17A 109.6 . . ?
C18 C17 H17A 109.6 . . ?
N7 C17 H17B 109.6 . . ?
C18 C17 H17B 109.6 . . ?
H17A C17 H17B 108.1 . . ?
O1 C43 C44 122.98(13) . . ?
O1 C43 C42 116.06(12) . . ?
C44 C43 C42 120.83(13) . . ?
C25 C26 C27 119.50(14) . . ?
C25 C26 H26 120.3 . . ?
C27 C26 H26 120.3 . . ?
C10 C15 C14 119.63(13) . . ?
C10 C15 H15 120.2 . . ?
C14 C15 H15 120.2 . . ?
C15 C14 C13 120.83(13) . . ?
C15 C14 H14 119.6 . . ?
C13 C14 H14 119.6 . . ?
C23 C24 C25 119.43(13) . . ?
C23 C24 H24 120.3 . . ?
C25 C24 H24 120.3 . . ?
C46 C51 C50 119.10(13) . . ?
C46 C51 H51 120.4 . . ?
C50 C51 H51 120.4 . . ?
C12 C11 C10 119.34(13) . . ?
C12 C11 H11 120.3 . . ?
C10 C11 H11 120.3 . . ?
C26 C27 C22 120.78(14) . . ?
C26 C27 H27 119.6 . . ?
C22 C27 H27 119.6 . . ?
C32 C33 C28 119.46(14) . . ?
C32 C33 H33 120.3 . . ?
C28 C33 H33 120.3 . . ?
C43 C44 C45 119.40(14) . . ?
C43 C44 H44 120.3 . . ?
C45 C44 H44 120.3 . . ?
N3 C20 C19 110.38(13) . . ?
N3 C20 H20A 109.6 . . ?
C19 C20 H20A 109.6 . . ?
N3 C20 H20B 109.6 . . ?
C19 C20 H20B 109.6 . . ?
H20A C20 H20B 108.1 . . ?
N6 C35 C36 110.42(12) . . ?
N6 C35 H35A 109.6 . . ?
C36 C35 H35A 109.6 . . ?
N6 C35 H35B 109.6 . . ?
C36 C35 H35B 109.6 . . ?
H35A C35 H35B 108.1 . . ?
N1 C37 C38 111.55(13) . . ?
N1 C37 H37A 109.3 . . ?
C38 C37 H37A 109.3 . . ?
N1 C37 H37B 109.3 . . ?
C38 C37 H37B 109.3 . . ?
H37A C37 H37B 108.0 . . ?
C29 C28 C33 120.87(14) . . ?
C29 C28 O3 122.41(14) . . ?
C33 C28 O3 116.59(13) . . ?
C9 C4 C5 118.68(13) . . ?
C9 C4 C3 118.47(13) . . ?
C5 C4 C3 122.78(13) . . ?
C51 C50 C49 120.88(13) . . ?
C51 C50 H50 119.6 . . ?
C49 C50 H50 119.6 . . ?
C28 C29 C30 119.16(14) . . ?
C28 C29 H29 120.4 . . ?
C30 C29 H29 120.4 . . ?
C31 C30 C29 121.15(14) . . ?
C31 C30 H30 119.4 . . ?
C29 C30 H30 119.4 . . ?
C41 C42 C43 119.28(13) . . ?
C41 C42 H42 120.4 . . ?
C43 C42 H42 120.4 . . ?
N2 C2 C1 111.12(12) . . ?
N2 C2 H2A 109.4 . . ?
C1 C2 H2A 109.4 . . ?
N2 C2 H2B 109.4 . . ?
C1 C2 H2B 109.4 . . ?
H2A C2 H2B 108.0 . . ?
Cl1A C1S Cl1B 110.64(8) . . ?
Cl1A C1S Cl1C 110.81(8) . . ?
Cl1B C1S Cl1C 109.39(8) . . ?
Cl1A C1S H1S 108.6 . . ?
Cl1B C1S H1S 108.6 . . ?
Cl1C C1S H1S 108.6 . . ?
N4 C38 C37 110.12(13) . . ?
N4 C38 H38A 109.6 . . ?
C37 C38 H38A 109.6 . . ?
N4 C38 H38B 109.6 . . ?
C37 C38 H38B 109.6 . . ?
H38A C38 H38B 108.2 . . ?
N1 C1 C2 111.93(12) . . ?
N1 C1 H1A 109.2 . . ?
C2 C1 H1A 109.2 . . ?
N1 C1 H1B 109.2 . . ?
C2 C1 H1B 109.2 . . ?
H1A C1 H1B 107.9 . . ?
C24 C25 O3 117.39(13) . . ?
C24 C25 C26 120.74(14) . . ?
O3 C25 C26 121.70(13) . . ?
Cl2C C2S Cl2A 110.63(9) . . ?
Cl2C C2S Cl2B 109.91(10) . . ?
Cl2A C2S Cl2B 109.79(9) . . ?
Cl2C C2S H2S 108.8 . . ?
Cl2A C2S H2S 108.8 . . ?
Cl2B C2S H2S 108.8 . . ?

loop_
_geom_bond_atom_site_label_1
_geom_bond_atom_site_label_2
_geom_bond_distance
_geom_bond_site_symmetry_2
_geom_bond_publ_flag
Cl1A C1S 1.7571(15) . ?
Cl1B C1S 1.7590(15) . ?
Cl2A C2S 1.7554(16) . ?
Cl1C C1S 1.7666(16) . ?
Cl2B C2S 1.7718(18) . ?
Cl2C C2S 1.7419(18) . ?
O1 C43 1.3817(16) . ?
O1 C46 1.3871(17) . ?
O2 C10 1.3846(17) . ?
O2 C7 1.3863(17) . ?
O3 C25 1.3866(18) . ?
O3 C28 1.3868(17) . ?
N5 C54 1.4630(17) . ?
N5 C18 1.4637(17) . ?
N5 C36 1.4638(18) . ?
N1 C37 1.4584(19) . ?
N1 C19 1.4647(18) . ?
N1 C1 1.465(2) . ?
N7 C16 1.2641(19) . ?
N7 C17 1.4595(18) . ?
N8 C52 1.2645(19) . ?
N8 C53 1.4581(18) . ?
N3 C21 1.263(2) . ?
N3 C20 1.4608(19) . ?
N2 C3 1.2657(19) . ?
N2 C2 1.4620(19) . ?
N6 C34 1.262(2) . ?
N6 C35 1.4605(19) . ?
N4 C39 1.265(2) . ?
N4 C38 1.4624(19) . ?
C48 C47 1.3853(19) . ?
C48 C49 1.4002(19) . ?
C48 H48 0.9500 . ?
C13 C14 1.3930(19) . ?
C13 C12 1.399(2) . ?
C13 C16 1.474(2) . ?
C22 C27 1.393(2) . ?
C22 C23 1.400(2) . ?
C22 C21 1.476(2) . ?
C8 C9 1.387(2) . ?
C8 C7 1.388(2) . ?
C8 H8 0.9500 . ?
C46 C51 1.387(2) . ?
C46 C47 1.3886(19) . ?
C16 H16 0.9500 . ?
C7 C6 1.391(2) . ?
C18 C17 1.5218(19) . ?
C18 H18A 0.9900 . ?
C18 H18B 0.9900 . ?
C6 C5 1.384(2) . ?
C6 H6 0.9500 . ?
C40 C45 1.391(2) . ?
C40 C41 1.398(2) . ?
C40 C39 1.4742(19) . ?
C34 C31 1.475(2) . ?
C34 H34 0.9500 . ?
C47 H47 0.9500 . ?
C54 C53 1.521(2) . ?
C54 H54A 0.9900 . ?
C54 H54B 0.9900 . ?
C23 C24 1.384(2) . ?
C23 H23 0.9500 . ?
C9 C4 1.393(2) . ?
C9 H9 0.9500 . ?
C19 C20 1.516(2) . ?
C19 H19A 0.9900 . ?
C19 H19B 0.9900 . ?
C10 C15 1.386(2) . ?
C10 C11 1.388(2) . ?
C36 C35 1.523(2) . ?
C36 H36A 0.9900 . ?
C36 H36B 0.9900 . ?
C31 C30 1.389(2) . ?
C31 C32 1.397(2) . ?
C3 C4 1.475(2) . ?
C3 H3 0.9500 . ?
C5 C4 1.400(2) . ?
C5 H5 0.9500 . ?
C12 C11 1.385(2) . ?
C12 H12 0.9500 . ?
C52 C49 1.4741(19) . ?
C52 H52 0.9500 . ?
C21 H21 0.9500 . ?
C32 C33 1.385(2) . ?
C32 H32 0.9500 . ?
C53 H53A 0.9900 . ?
C53 H53B 0.9900 . ?
C39 H39 0.9500 . ?
C41 C42 1.384(2) . ?
C41 H41 0.9500 . ?
C49 C50 1.393(2) . ?
C45 C44 1.390(2) . ?
C45 H45 0.9500 . ?
C17 H17A 0.9900 . ?
C17 H17B 0.9900 . ?
C43 C44 1.385(2) . ?
C43 C42 1.390(2) . ?
C26 C25 1.387(2) . ?
C26 C27 1.388(2) . ?
C26 H26 0.9500 . ?
C15 C14 1.386(2) . ?
C15 H15 0.9500 . ?
C14 H14 0.9500 . ?
C24 C25 1.386(2) . ?
C24 H24 0.9500 . ?
C51 C50 1.390(2) . ?
C51 H51 0.9500 . ?
C11 H11 0.9500 . ?
C27 H27 0.9500 . ?
C33 C28 1.386(2) . ?
C33 H33 0.9500 . ?
C44 H44 0.9500 . ?
C20 H20A 0.9900 . ?
C20 H20B 0.9900 . ?
C35 H35A 0.9900 . ?
C35 H35B 0.9900 . ?
C37 C38 1.523(2) . ?
C37 H37A 0.9900 . ?
C37 H37B 0.9900 . ?
C28 C29 1.381(2) . ?
C50 H50 0.9500 . ?
C29 C30 1.390(2) . ?
C29 H29 0.9500 . ?
C30 H30 0.9500 . ?
C42 H42 0.9500 . ?
C2 C1 1.523(2) . ?
C2 H2A 0.9900 . ?
C2 H2B 0.9900 . ?
C1S H1S 1.0000 . ?
C38 H38A 0.9900 . ?
C38 H38B 0.9900 . ?
C1 H1A 0.9900 . ?
C1 H1B 0.9900 . ?
C2S H2S 1.0000 . ?
